data_7112168
loop_
_publ_author_name
'Junkuo Gao'
'Jianwei Miao'
'Pei-Zhou Li'
'Wen Yuan Teng'
'Ling Yang'
'Yanli Zhao'
'Bin Liu'
'Qichun Zhang'

_publ_section_title
;
 A p-type Ti(IV)-based metal-organic framework with visible-light
 photo-response
;
_journal_name_full Chem.Commun.
_journal_page_first 3786
_journal_paper_doi 10.1039/C3CC49440C
_journal_volume 50
_journal_year 2014
_chemical_formula_sum 'C24 H6 O18 Ti2'
_chemical_formula_weight 678.09
_chemical_name_systematic
; 
 ? 
;
_space_group_IT_number 163
_symmetry_cell_setting trigonal
_symmetry_space_group_name_Hall '-P 3 2c'
_symmetry_space_group_name_H-M 'P -3 1 c'
_atom_sites_solution_hydrogens geom
_atom_sites_solution_primary direct
_atom_sites_solution_secondary difmap
_audit_creation_method SHELXL-97
_cell_angle_alpha 90.00
_cell_angle_beta 90.00
_cell_angle_gamma 120.00
_cell_formula_units_Z 2
_cell_length_a 14.620(2)
_cell_length_b 14.620(2)
_cell_length_c 11.698(2)
_cell_measurement_temperature 293(2)
_cell_volume 2165.4(6)
_computing_cell_refinement
;
CrysAlisPro, Agilent Technologies,
Version 1.171.36.28 (release 01-02-2013 CrysAlis171 .NET)
(compiled Feb  1 2013,16:14:44)
;
_computing_data_reduction 'Siemens XPERP'
_computing_molecular_graphics 'Bruker SHELXTL'
_computing_publication_material 'Bruker SHELXTL'
_computing_structure_refinement 'SHELXL-97 (Sheldrick, 2008)'
_computing_structure_solution 'SHELXS-97 (Sheldrick, 2008)'
_diffrn_ambient_temperature 293(2)
_diffrn_measured_fraction_theta_full 0.987
_diffrn_measured_fraction_theta_max 0.988
_diffrn_radiation_monochromator graphite
_diffrn_radiation_source 'fine-focus sealed tube'
_diffrn_radiation_type CuK\a
_diffrn_radiation_wavelength 1.54178
_diffrn_reflns_av_R_equivalents 0.0228
_diffrn_reflns_av_sigmaI/netI 0.0164
_diffrn_reflns_limit_h_max 15
_diffrn_reflns_limit_h_min -10
_diffrn_reflns_limit_k_max 12
_diffrn_reflns_limit_k_min -18
_diffrn_reflns_limit_l_max 13
_diffrn_reflns_limit_l_min -14
_diffrn_reflns_number 5080
_diffrn_reflns_theta_full 72.89
_diffrn_reflns_theta_max 72.89
_diffrn_reflns_theta_min 3.49
_exptl_absorpt_coefficient_mu 3.643
_exptl_absorpt_correction_T_max 0.7405
_exptl_absorpt_correction_T_min 0.7405
_exptl_absorpt_correction_type empirical
_exptl_absorpt_process_details 'SADABS(Sheldrick, 1996)'
_exptl_crystal_colour dark-red
_exptl_crystal_density_diffrn 1.040
_exptl_crystal_density_method 'not measured'
_exptl_crystal_description prism
_exptl_crystal_F_000 692
_exptl_crystal_size_max 0.15
_exptl_crystal_size_mid 0.10
_exptl_crystal_size_min 0.10
_refine_diff_density_max 0.360
_refine_diff_density_min -0.416
_refine_diff_density_rms 0.040
_refine_ls_extinction_method none
_refine_ls_goodness_of_fit_ref 1.102
_refine_ls_hydrogen_treatment mixed
_refine_ls_matrix_type full
_refine_ls_number_parameters 67
_refine_ls_number_reflns 1434
_refine_ls_number_restraints 0
_refine_ls_restrained_S_all 1.102
_refine_ls_R_factor_all 0.0325
_refine_ls_R_factor_gt 0.0310
_refine_ls_shift/su_max 0.000
_refine_ls_shift/su_mean 0.000
_refine_ls_structure_factor_coef Fsqd
_refine_ls_weighting_details 'calc w=1/[\s^2^(Fo^2^)+(0.0623P)^2^+0.0534P] where P=(Fo^2^+2Fc^2^)/3'
_refine_ls_weighting_scheme calc
_refine_ls_wR_factor_gt 0.0949
_refine_ls_wR_factor_ref 0.0955
_reflns_number_gt 1281
_reflns_number_total 1434
_reflns_threshold_expression >2sigma(I)
_cod_data_source_file c3cc49440c2.cif
_cod_data_source_block NTU-9
_cod_original_cell_volume 2165.5(6)
_cod_original_sg_symbol_H-M P-31c
_cod_database_code 7112168

loop_
_symmetry_equiv_pos_as_xyz
'x, y, z'
'-y, x-y, z'
'-x+y, -x, z'
'-y, -x, -z+1/2'
'-x+y, y, -z+1/2'
'x, x-y, -z+1/2'
'-x, -y, -z'
'y, -x+y, -z'
'x-y, x, -z'
'y, x, z-1/2'
'x-y, -y, z-1/2'
'-x, -x+y, z-1/2'

loop_
_atom_site_label
_atom_site_type_symbol
_atom_site_fract_x
_atom_site_fract_y
_atom_site_fract_z
_atom_site_U_iso_or_equiv
_atom_site_adp_type
_atom_site_occupancy
_atom_site_symmetry_multiplicity
_atom_site_calc_flag
_atom_site_refinement_flags
Ti1 Ti 0.3333 0.6667 0.51125(4) 0.03801(17) Uani 1 3 d S
O1 O 0.39190(8) 0.79703(8) 0.58390(10) 0.0433(3) Uani 1 1 d .
C1 C 0.44507(10) 0.89575(11) 0.54156(13) 0.0369(3) Uani 1 1 d .
C4 C 0.44266(11) 0.97693(12) 0.60060(13) 0.0390(3) Uani 1 1 d .
H4 H 0.4044 0.9619 0.6683 0.047 Uiso 1 1 calc R
C2 C 0.50389(10) 0.91996(10) 0.43936(14) 0.0378(3) Uani 1 1 d .
C3 C 0.51300(11) 0.83683(11) 0.37610(14) 0.0391(3) Uani 1 1 d .
O2 O 0.45479(8) 0.74097(8) 0.39857(10) 0.0431(3) Uani 1 1 d .
O3 O 0.58407(9) 0.86734(8) 0.29910(11) 0.0532(3) Uani 1 1 d .

loop_
_atom_site_aniso_label
_atom_site_aniso_U_11
_atom_site_aniso_U_22
_atom_site_aniso_U_33
_atom_site_aniso_U_23
_atom_site_aniso_U_13
_atom_site_aniso_U_12
Ti1 0.02485(19) 0.02485(19) 0.0643(3) 0.000 0.000 0.01242(10)
O1 0.0384(5) 0.0269(5) 0.0616(7) 0.0010(4) 0.0116(5) 0.0141(4)
C1 0.0282(6) 0.0282(6) 0.0523(8) -0.0046(6) 0.0037(5) 0.0126(5)
C4 0.0338(7) 0.0320(7) 0.0495(8) -0.0048(6) 0.0080(6) 0.0152(6)
C2 0.0302(7) 0.0282(7) 0.0537(9) -0.0096(6) 0.0033(6) 0.0137(6)
C3 0.0291(7) 0.0294(7) 0.0555(8) -0.0110(6) 0.0018(6) 0.0123(6)
O2 0.0317(5) 0.0274(5) 0.0678(7) -0.0098(4) 0.0059(5) 0.0130(4)
O3 0.0474(6) 0.0341(6) 0.0687(8) -0.0152(5) 0.0182(5) 0.0132(5)

loop_
_atom_type_symbol
_atom_type_description
_atom_type_scat_dispersion_real
_atom_type_scat_dispersion_imag
_atom_type_scat_source
C C 0.0181 0.0091 'International Tables Vol C Tables 4.2.6.8 and 6.1.1.4'
H H 0.0000 0.0000 'International Tables Vol C Tables 4.2.6.8 and 6.1.1.4'
O O 0.0492 0.0322 'International Tables Vol C Tables 4.2.6.8 and 6.1.1.4'
Ti Ti 0.2191 1.8069 'International Tables Vol C Tables 4.2.6.8 and 6.1.1.4'

loop_
_geom_angle_atom_site_label_1
_geom_angle_atom_site_label_2
_geom_angle_atom_site_label_3
_geom_angle
_geom_angle_site_symmetry_1
_geom_angle_site_symmetry_3
O1 Ti1 O1 100.75(5) . 2_665
O1 Ti1 O1 100.75(5) . 3_565
O1 Ti1 O1 100.75(5) 2_665 3_565
O1 Ti1 O2 166.42(6) . 3_565
O1 Ti1 O2 89.95(5) 2_665 3_565
O1 Ti1 O2 85.25(4) 3_565 3_565
O1 Ti1 O2 89.95(5) . 2_665
O1 Ti1 O2 85.25(4) 2_665 2_665
O1 Ti1 O2 166.43(6) 3_565 2_665
O2 Ti1 O2 82.57(5) 3_565 2_665
O1 Ti1 O2 85.25(4) . .
O1 Ti1 O2 166.43(6) 2_665 .
O1 Ti1 O2 89.95(5) 3_565 .
O2 Ti1 O2 82.57(5) 3_565 .
O2 Ti1 O2 82.57(5) 2_665 .
C1 O1 Ti1 130.87(11) . .
O1 C1 C4 119.06(14) . .
O1 C1 C2 122.26(13) . .
C4 C1 C2 118.67(14) . .
C2 C4 C1 121.33(14) 7_676 .
C2 C4 H4 119.3 7_676 .
C1 C4 H4 119.3 . .
C4 C2 C1 120.00(13) 7_676 .
C4 C2 C3 119.29(13) 7_676 .
C1 C2 C3 120.66(13) . .
O2 C3 O3 121.27(13) . .
O2 C3 C2 121.54(13) . .
O3 C3 C2 117.17(13) . .
C3 O2 Ti1 131.10(9) . .

loop_
_geom_bond_atom_site_label_1
_geom_bond_atom_site_label_2
_geom_bond_distance
_geom_bond_site_symmetry_2
Ti1 O1 1.8591(11) .
Ti1 O1 1.8591(11) 2_665
Ti1 O1 1.8591(11) 3_565
Ti1 O2 2.0351(12) 3_565
Ti1 O2 2.0351(12) 2_665
Ti1 O2 2.0351(12) .
O1 C1 1.3457(18) .
C1 C4 1.389(2) .
C1 C2 1.411(2) .
C4 C2 1.387(2) 7_676
C4 H4 0.9300 .
C2 C4 1.387(2) 7_676
C2 C3 1.4847(19) .
C3 O2 1.2510(18) .
C3 O3 1.2753(19) .
